data_7112666
loop_
_publ_author_name
'Xiang, Jing'
'Jia, Li-Hui'
'Man, Wai-Lun'
'Qian, Kang'
'Yiu, Shek-Man'
'Lee, Gene-Hsiang'
'Peng, Shie-Ming'
'Gao, Song'
'Lau, Tai-Chu'

_publ_section_title
;
 Novel heterobimetallic ruthenium(III)-cobalt(II) compounds constructed
 from trans-[Ru(III)(Q)2(CN)2](-) (Q = 8-quinolinolato): synthesis,
 structures and magnetic properties.
;
_journal_issue 30
_journal_name_full 'Chemical communications (Cambridge, England)'
_journal_page_first 8694
_journal_page_last 8696
_journal_paper_doi 10.1039/c1cc12446c
_journal_volume 47
_journal_year 2011
_chemical_formula_sum 'C52 H72 Co N8 O16 Ru2'
_chemical_formula_weight 1326.25
_chemical_name_systematic
;
?
;
_space_group_IT_number 14
_symmetry_cell_setting monoclinic
_symmetry_space_group_name_Hall '-P 2ybc'
_symmetry_space_group_name_H-M 'P 1 21/c 1'
_atom_sites_solution_hydrogens geom
_atom_sites_solution_primary direct
_atom_sites_solution_secondary difmap
_audit_creation_method SHELXL-97
_cell_angle_alpha 90.00
_cell_angle_beta 92.2018(14)
_cell_angle_gamma 90.00
_cell_formula_units_Z 2
_cell_length_a 8.8324(2)
_cell_length_b 12.7196(4)
_cell_length_c 27.7063(8)
_cell_measurement_reflns_used 7614
_cell_measurement_temperature 150(2)
_cell_measurement_theta_max 27.50
_cell_measurement_theta_min 2.00
_cell_volume 3110.36(15)
_computing_cell_refinement DENZO-SMN
_computing_data_collection 'NONIUS COLLECT'
_computing_data_reduction DENZO-SMN
_computing_molecular_graphics 'Bruker SHELXTL'
_computing_publication_material 'Bruker SHELXTL'
_computing_structure_refinement 'SHELXL-97 (Sheldrick, 1997)'
_computing_structure_solution 'SHELXS-97 (Sheldrick, 1990)'
_diffrn_ambient_temperature 150(2)
_diffrn_measured_fraction_theta_full 0.998
_diffrn_measured_fraction_theta_max 0.998
_diffrn_measurement_device_type 'NONUS KappaCCD'
_diffrn_measurement_method '\w scans'
_diffrn_radiation_monochromator graphite
_diffrn_radiation_source 'fine-focus sealed tube'
_diffrn_radiation_type MoK\a
_diffrn_radiation_wavelength 0.71073
_diffrn_reflns_av_R_equivalents 0.0389
_diffrn_reflns_av_sigmaI/netI 0.0400
_diffrn_reflns_limit_h_max 10
_diffrn_reflns_limit_h_min -10
_diffrn_reflns_limit_k_max 15
_diffrn_reflns_limit_k_min -15
_diffrn_reflns_limit_l_max 32
_diffrn_reflns_limit_l_min -32
_diffrn_reflns_number 15480
_diffrn_reflns_theta_full 25.00
_diffrn_reflns_theta_max 25.00
_diffrn_reflns_theta_min 1.47
_exptl_absorpt_coefficient_mu 0.811
_exptl_absorpt_correction_T_max 0.888
_exptl_absorpt_correction_T_min 0.759
_exptl_absorpt_correction_type multi-scan
_exptl_crystal_colour dark-brown
_exptl_crystal_density_diffrn 1.416
_exptl_crystal_density_meas ?
_exptl_crystal_density_method 'not measured'
_exptl_crystal_description rod
_exptl_crystal_F_000 1366
_exptl_crystal_size_max 0.50
_exptl_crystal_size_mid 0.20
_exptl_crystal_size_min 0.15
_refine_diff_density_max 1.024
_refine_diff_density_min -0.821
_refine_diff_density_rms 0.218
_refine_ls_extinction_coef 0.0140(16)
_refine_ls_extinction_expression Fc^*^=kFc[1+0.001xFc^2^\l^3^/sin(2\q)]^-1/4^
_refine_ls_extinction_method SHELXL
_refine_ls_goodness_of_fit_ref 1.239
_refine_ls_hydrogen_treatment constr
_refine_ls_matrix_type full
_refine_ls_number_parameters 326
_refine_ls_number_reflns 5463
_refine_ls_number_restraints 180
_refine_ls_restrained_S_all 1.227
_refine_ls_R_factor_all 0.1132
_refine_ls_R_factor_gt 0.0957
_refine_ls_shift/su_max 0.023
_refine_ls_shift/su_mean 0.002
_refine_ls_structure_factor_coef Fsqd
_refine_ls_weighting_details 'calc w=1/[\s^2^(Fo^2^)+(0.1037P)^2^+18.8713P] where P=(Fo^2^+2Fc^2^)/3'
_refine_ls_weighting_scheme calc
_refine_ls_wR_factor_gt 0.2569
_refine_ls_wR_factor_ref 0.2700
_reflns_number_gt 4529
_reflns_number_total 5463
_reflns_threshold_expression >2sigma(I)
_cod_data_source_file c1cc12446c.txt
_cod_data_source_block 2
_cod_depositor_comments
;
The following automatic conversions were performed:

'_symmetry_cell_setting' value 'Monoclinic' changed to 'monoclinic'
according to
/usr/data/users/saulius/automatic-downloads/retrospective/RSC/lib/dictionaries/cif_core.dic
dictionary named 'cif_core.dic' version 2.4.2 from 2011-04-26.

Automatic conversion script
Id: cif_fix_values 2281 2013-09-26 08:29:07Z andrius 

The following automatic conversions were performed:

'_exptl_crystal_density_meas' value 'not_measured' was changed to '?'
- the value is perceived as not measured.

Automatic conversion script
Id: cif_fix_values 3008 2015-01-20 13:52:24Z robertas 
;
_cod_original_cell_volume 3110.35(15)
_cod_original_sg_symbol_H-M P2(1)/c
_cod_database_code 7112666

loop_
_symmetry_equiv_pos_as_xyz
'x, y, z'
'-x, y+1/2, -z+1/2'
'-x, -y, -z'
'x, -y-1/2, z-1/2'

loop_
_atom_site_label
_atom_site_type_symbol
_atom_site_fract_x
_atom_site_fract_y
_atom_site_fract_z
_atom_site_U_iso_or_equiv
_atom_site_adp_type
_atom_site_occupancy
_atom_site_symmetry_multiplicity
_atom_site_calc_flag
_atom_site_refinement_flags
_atom_site_disorder_assembly
_atom_site_disorder_group
Ru Ru 0.13939(7) 0.43869(7) 0.18358(2) 0.0497(4) Uani 1 1 d . . .
Co Co 0.0000 0.5000 0.0000 0.0622(6) Uani 1 2 d S . .
N1 N 0.0330(9) 0.4660(8) 0.0725(3) 0.065(2) Uani 1 1 d . A .
N2 N 0.2694(9) 0.4244(7) 0.2931(3) 0.058(2) Uani 1 1 d . . .
C1 C 0.0621(10) 0.4552(9) 0.1127(3) 0.056(2) Uani 1 1 d . A .
C2 C 0.2230(9) 0.4260(7) 0.2543(3) 0.046(2) Uani 1 1 d . A .
O3 O 0.1489(15) 0.3706(11) -0.0167(4) 0.081(4) Uiso 0.683(6) 1 d PD A 1
H3B H 0.2039 0.3929 -0.0389 0.097 Uiso 0.683(6) 1 d PR A 1
O4 O -0.1720(12) 0.3904(10) -0.0022(4) 0.065(3) Uiso 0.683(6) 1 d PD A 1
H4B H -0.1501 0.3305 0.0097 0.078 Uiso 0.683(6) 1 d PR A 1
C21 C 0.2553(19) 0.3204(15) 0.0171(6) 0.078(5) Uiso 0.683(6) 1 d PD A 1
H21A H 0.3108 0.2654 0.0004 0.117 Uiso 0.683(6) 1 calc PR A 1
H21B H 0.2001 0.2889 0.0435 0.117 Uiso 0.683(6) 1 calc PR A 1
H21C H 0.3270 0.3728 0.0302 0.117 Uiso 0.683(6) 1 calc PR A 1
C22 C -0.3212(18) 0.3976(17) -0.0237(7) 0.085(6) Uiso 0.683(6) 1 d PD A 1
H22A H -0.3754 0.3315 -0.0186 0.127 Uiso 0.683(6) 1 calc PR A 1
H22B H -0.3149 0.4108 -0.0584 0.127 Uiso 0.683(6) 1 calc PR A 1
H22C H -0.3757 0.4555 -0.0088 0.127 Uiso 0.683(6) 1 calc PR A 1
O3' O 0.189(3) 0.416(2) -0.0135(9) 0.069(7) Uiso 0.317(6) 1 d PD A 2
H3'B H 0.1940 0.3668 -0.0338 0.083 Uiso 0.317(6) 1 d PR A 2
O4' O -0.125(4) 0.350(3) -0.0164(12) 0.099(10) Uiso 0.317(6) 1 d PD A 2
H4'B H -0.1184 0.3055 0.0062 0.119 Uiso 0.317(6) 1 d PR A 2
C21' C 0.324(5) 0.465(4) 0.0099(19) 0.120 Uiso 0.317(6) 1 d PD A 2
H21D H 0.4143 0.4258 0.0010 0.180 Uiso 0.317(6) 1 calc PR A 2
H21E H 0.3150 0.4627 0.0451 0.180 Uiso 0.317(6) 1 calc PR A 2
H21F H 0.3320 0.5380 -0.0007 0.180 Uiso 0.317(6) 1 calc PR A 2
C22' C -0.282(4) 0.357(5) -0.034(2) 0.120 Uiso 0.317(6) 1 d PD A 2
H22D H -0.3326 0.2895 -0.0286 0.180 Uiso 0.317(6) 1 calc PR A 2
H22E H -0.2862 0.3738 -0.0683 0.180 Uiso 0.317(6) 1 calc PR A 2
H22F H -0.3338 0.4123 -0.0161 0.180 Uiso 0.317(6) 1 calc PR A 2
O1 O 0.0461(10) 0.5738(6) 0.1972(3) 0.052(2) Uani 0.683(6) 1 d PD A 1
N3 N -0.0681(10) 0.3806(9) 0.2076(3) 0.048(3) Uani 0.683(6) 1 d PD A 1
C3 C -0.1180(16) 0.2856(11) 0.2112(6) 0.044(4) Uiso 0.683(6) 1 d PD A 1
H3A H -0.0576 0.2296 0.1999 0.053 Uiso 0.683(6) 1 calc PR A 1
C4 C -0.2583(16) 0.2611(12) 0.2313(5) 0.059(4) Uiso 0.683(6) 1 d PD A 1
H4A H -0.2905 0.1901 0.2336 0.071 Uiso 0.683(6) 1 calc PR A 1
C5 C -0.352(2) 0.3450(14) 0.2484(8) 0.058(5) Uiso 0.683(6) 1 d PD A 1
H5A H -0.4475 0.3309 0.2617 0.070 Uiso 0.683(6) 1 calc PR A 1
C6 C -0.2964(13) 0.4505(10) 0.2444(5) 0.040(3) Uiso 0.683(6) 1 d PD A 1
C7 C -0.368(2) 0.5400(13) 0.2583(8) 0.060(5) Uiso 0.683(6) 1 d PD A 1
H7A H -0.4634 0.5333 0.2728 0.072 Uiso 0.683(6) 1 calc PR A 1
C8 C -0.3148(18) 0.6308(12) 0.2530(6) 0.067(4) Uiso 0.683(6) 1 d PD A 1
H8A H -0.3700 0.6900 0.2637 0.081 Uiso 0.683(6) 1 calc PR A 1
C9 C -0.1743(16) 0.6459(12) 0.2315(5) 0.064(4) Uiso 0.683(6) 1 d PD A 1
H9A H -0.1386 0.7156 0.2272 0.077 Uiso 0.683(6) 1 calc PR A 1
C10 C -0.0888(15) 0.5652(12) 0.2166(6) 0.047(4) Uiso 0.683(6) 1 d PD A 1
C11 C -0.1517(12) 0.4616(8) 0.2237(4) 0.040(3) Uiso 0.683(6) 1 d PD A 1
O1' O 0.0411(17) 0.3108(13) 0.1868(6) 0.045(4) Uiso 0.317(6) 1 d PD A 2
N3' N -0.0687(19) 0.4973(13) 0.2124(7) 0.035(5) Uiso 0.317(6) 1 d PD A 2
C3' C -0.113(3) 0.5902(16) 0.2245(10) 0.039(8) Uiso 0.317(6) 1 d PD A 2
H3'A H -0.0482 0.6483 0.2193 0.047 Uiso 0.317(6) 1 calc PR A 2
C4' C -0.254(3) 0.6082(18) 0.2448(11) 0.053(7) Uiso 0.317(6) 1 d PD A 2
H4'A H -0.2880 0.6776 0.2508 0.063 Uiso 0.317(6) 1 calc PR A 2
C5' C -0.345(4) 0.5177(19) 0.2563(16) 0.060(12) Uiso 0.317(6) 1 d PD A 2
H5'A H -0.4391 0.5266 0.2714 0.073 Uiso 0.317(6) 1 calc PR A 2
C6' C -0.292(2) 0.4144(16) 0.2447(11) 0.043(8) Uiso 0.317(6) 1 d PD A 2
C7' C -0.362(4) 0.320(2) 0.2519(17) 0.063(14) Uiso 0.317(6) 1 d PD A 2
H7'A H -0.4561 0.3226 0.2672 0.075 Uiso 0.317(6) 1 calc PR A 2
C8' C -0.314(3) 0.2312(19) 0.2406(11) 0.059(8) Uiso 0.317(6) 1 d PD A 2
H8'A H -0.3712 0.1700 0.2473 0.071 Uiso 0.317(6) 1 calc PR A 2
C9' C -0.174(3) 0.2229(18) 0.2176(10) 0.055(7) Uiso 0.317(6) 1 d PD A 2
H9'A H -0.1361 0.1552 0.2102 0.066 Uiso 0.317(6) 1 calc PR A 2
C10' C -0.095(3) 0.3088(18) 0.2059(16) 0.062(13) Uiso 0.317(6) 1 d PD A 2
C11' C -0.151(2) 0.4096(13) 0.2213(8) 0.032(5) Uiso 0.317(6) 1 d PD A 2
O2 O 0.2294(9) 0.2938(8) 0.1663(3) 0.056(2) Uani 0.683(6) 1 d PD A 1
N4 N 0.3461(12) 0.4842(9) 0.1593(4) 0.061(3) Uani 0.683(6) 1 d PD A 1
C12 C 0.397(2) 0.5785(12) 0.1567(7) 0.065(5) Uiso 0.683(6) 1 d PD A 1
H12A H 0.3341 0.6331 0.1679 0.079 Uiso 0.683(6) 1 calc PR A 1
C13 C 0.538(2) 0.6089(14) 0.1390(7) 0.090(6) Uiso 0.683(6) 1 d PD A 1
H13A H 0.5710 0.6799 0.1395 0.108 Uiso 0.683(6) 1 calc PR A 1
C14 C 0.626(2) 0.5257(14) 0.1203(7) 0.074(5) Uiso 0.683(6) 1 d PD A 1
H14A H 0.7190 0.5411 0.1055 0.089 Uiso 0.683(6) 1 calc PR A 1
C15 C 0.5760(14) 0.4190(10) 0.1238(5) 0.054(3) Uiso 0.683(6) 1 d PD A 1
C16 C 0.647(2) 0.3296(14) 0.1082(7) 0.082(5) Uiso 0.683(6) 1 d PD A 1
H16A H 0.7425 0.3376 0.0943 0.098 Uiso 0.683(6) 1 calc PR A 1
C17 C 0.594(2) 0.2378(14) 0.1110(7) 0.091(6) Uiso 0.683(6) 1 d PD A 1
H17A H 0.6506 0.1800 0.0995 0.110 Uiso 0.683(6) 1 calc PR A 1
C18 C 0.4506(17) 0.2204(12) 0.1311(6) 0.073(4) Uiso 0.683(6) 1 d PD A 1
H18A H 0.4133 0.1506 0.1330 0.088 Uiso 0.683(6) 1 calc PR A 1
C19 C 0.366(2) 0.2993(13) 0.1476(8) 0.066(6) Uiso 0.683(6) 1 d PD A 1
C20 C 0.4297(15) 0.4033(10) 0.1430(5) 0.060(4) Uiso 0.683(6) 1 d PD A 1
O2' O 0.2352(17) 0.5942(13) 0.1818(6) 0.046(5) Uiso 0.317(6) 1 d PD A 2
N4' N 0.347(2) 0.4108(13) 0.1550(10) 0.056(7) Uiso 0.317(6) 1 d PD A 2
C12' C 0.394(3) 0.3169(14) 0.1455(13) 0.039(8) Uiso 0.317(6) 1 d PD A 2
H12B H 0.3298 0.2591 0.1524 0.047 Uiso 0.317(6) 1 calc PR A 2
C13' C 0.535(3) 0.2965(18) 0.1254(11) 0.062(8) Uiso 0.317(6) 1 d PD A 2
H13B H 0.5688 0.2267 0.1201 0.075 Uiso 0.317(6) 1 calc PR A 2
C14' C 0.627(2) 0.3856(16) 0.1134(9) 0.038(6) Uiso 0.317(6) 1 d PD A 2
H14B H 0.7221 0.3765 0.0989 0.045 Uiso 0.317(6) 1 calc PR A 2
C15' C 0.571(2) 0.4888(14) 0.1242(9) 0.044(6) Uiso 0.317(6) 1 d PD A 2
C16' C 0.643(3) 0.5824(17) 0.1178(11) 0.059(8) Uiso 0.317(6) 1 d PD A 2
H16B H 0.7435 0.5802 0.1071 0.071 Uiso 0.317(6) 1 calc PR A 2
C17' C 0.587(2) 0.6707(17) 0.1246(9) 0.048(7) Uiso 0.317(6) 1 d PD A 2
H17B H 0.6383 0.7313 0.1137 0.058 Uiso 0.317(6) 1 calc PR A 2
C18' C 0.448(2) 0.6839(15) 0.1482(9) 0.047(6) Uiso 0.317(6) 1 d PD A 2
H18B H 0.4126 0.7526 0.1548 0.056 Uiso 0.317(6) 1 calc PR A 2
C19' C 0.367(2) 0.6002(15) 0.1612(9) 0.026(6) Uiso 0.317(6) 1 d PD A 2
C20' C 0.429(2) 0.4999(13) 0.1462(9) 0.044(6) Uiso 0.317(6) 1 d PD A 2
O5 O 0.0538(12) 0.1625(8) 0.1150(4) 0.102(3) Uani 1 1 d . . .
H5 H 0.1389 0.1818 0.1059 0.153 Uiso 1 1 d R . .
C23 C 0.055(2) 0.0621(12) 0.1331(6) 0.115(5) Uani 1 1 d . . .
H23A H 0.1262 0.0580 0.1610 0.172 Uiso 1 1 calc R . .
H23B H 0.0866 0.0131 0.1081 0.172 Uiso 1 1 calc R . .
H23C H -0.0468 0.0434 0.1430 0.172 Uiso 1 1 calc R . .
O6 O 0.8754(16) 0.2018(12) 0.0382(5) 0.152(5) Uiso 1 1 d D . .
H6 H 0.7901 0.2145 0.0491 0.228 Uiso 1 1 d R . .
C24 C 0.852(4) 0.104(2) 0.0121(11) 0.255(16) Uiso 1 1 d D . .
H24A H 0.7629 0.0681 0.0240 0.382 Uiso 1 1 calc R . .
H24B H 0.9414 0.0591 0.0170 0.382 Uiso 1 1 calc R . .
H24C H 0.8362 0.1190 -0.0225 0.382 Uiso 1 1 calc R . .
O7 O 0.097(2) 0.2250(14) -0.0791(6) 0.200 Uiso 1 1 d . . .
H7 H 0.1670 0.2690 -0.0827 0.300 Uiso 1 1 d R . .
C25 C -0.022(2) 0.2364(15) -0.1184(7) 0.129(6) Uiso 1 1 d . . .
H25A H -0.0991 0.1821 -0.1149 0.194 Uiso 1 1 calc R . .
H25B H 0.0244 0.2287 -0.1498 0.194 Uiso 1 1 calc R . .
H25C H -0.0686 0.3060 -0.1164 0.194 Uiso 1 1 calc R . .
O8 O 0.328(2) 0.3987(16) 0.3890(5) 0.204(8) Uani 1 1 d . . .
H8 H 0.2872 0.4495 0.3742 0.306 Uiso 1 1 d R . .
C26 C 0.479(4) 0.426(3) 0.3990(12) 0.232(14) Uiso 1 1 d . . .
H26A H 0.4887 0.4990 0.4070 0.348 Uiso 1 1 d R . .
H26B H 0.5233 0.4173 0.3683 0.348 Uiso 1 1 d R . .
H26C H 0.5241 0.3803 0.4231 0.348 Uiso 1 1 d R . .

loop_
_atom_site_aniso_label
_atom_site_aniso_U_11
_atom_site_aniso_U_22
_atom_site_aniso_U_33
_atom_site_aniso_U_23
_atom_site_aniso_U_13
_atom_site_aniso_U_12
Ru 0.0345(4) 0.0782(6) 0.0362(4) 0.0050(3) -0.0006(3) -0.0066(4)
Co 0.0412(9) 0.1090(17) 0.0361(9) 0.0102(10) -0.0035(7) -0.0104(10)
N1 0.048(4) 0.102(7) 0.046(5) 0.013(4) -0.002(4) -0.011(4)
N2 0.057(5) 0.073(6) 0.044(4) 0.004(4) -0.003(4) -0.007(4)
C1 0.038(5) 0.089(8) 0.040(5) 0.008(5) 0.002(4) -0.004(5)
C2 0.034(4) 0.062(6) 0.043(5) 0.003(4) 0.005(4) -0.001(4)
O1 0.050(5) 0.038(5) 0.068(6) 0.008(4) -0.006(4) 0.001(4)
N3 0.040(6) 0.067(8) 0.036(5) -0.003(5) -0.003(4) -0.001(5)
O2 0.042(5) 0.074(7) 0.051(5) -0.005(5) 0.005(4) 0.001(4)
N4 0.054(7) 0.093(11) 0.035(6) 0.000(6) -0.006(5) -0.030(7)
O5 0.117(8) 0.087(7) 0.100(7) -0.005(5) -0.004(5) -0.007(6)
C23 0.137(14) 0.082(10) 0.123(13) -0.025(9) -0.023(11) -0.008(10)
O8 0.219(17) 0.28(2) 0.109(10) 0.079(12) -0.020(10) -0.076(16)

loop_
_atom_type_symbol
_atom_type_description
_atom_type_scat_dispersion_real
_atom_type_scat_dispersion_imag
_atom_type_scat_source
C C 0.0033 0.0016 'International Tables Vol C Tables 4.2.6.8 and 6.1.1.4'
H H 0.0000 0.0000 'International Tables Vol C Tables 4.2.6.8 and 6.1.1.4'
N N 0.0061 0.0033 'International Tables Vol C Tables 4.2.6.8 and 6.1.1.4'
O O 0.0106 0.0060 'International Tables Vol C Tables 4.2.6.8 and 6.1.1.4'
Co Co 0.3494 0.9721 'International Tables Vol C Tables 4.2.6.8 and 6.1.1.4'
Ru Ru -1.2594 0.8363 'International Tables Vol C Tables 4.2.6.8 and 6.1.1.4'

loop_
_geom_angle_atom_site_label_1
_geom_angle_atom_site_label_2
_geom_angle_atom_site_label_3
_geom_angle
_geom_angle_site_symmetry_1
_geom_angle_site_symmetry_3
O1' Ru O1 124.3(5) . .
O1' Ru N4 133.6(6) . .
O1 Ru N4 101.7(4) . .
O1' Ru N4' 107.1(6) . .
O1 Ru N4' 128.1(5) . .
N4 Ru N4' 26.5(6) . .
O1' Ru C1 89.8(6) . .
O1 Ru C1 88.1(4) . .
N4 Ru C1 85.7(4) . .
N4' Ru C1 85.3(8) . .
O1' Ru O2 54.0(5) . .
O1 Ru O2 176.9(4) . .
N4 Ru O2 79.7(4) . .
N4' Ru O2 53.2(5) . .
C1 Ru O2 89.2(4) . .
O1' Ru C2 92.1(6) . .
O1 Ru C2 91.4(4) . .
N4 Ru C2 92.4(4) . .
N4' Ru C2 93.5(8) . .
C1 Ru C2 177.9(4) . .
O2 Ru C2 91.3(4) . .
O1' Ru N3 42.3(5) . .
O1 Ru N3 82.5(4) . .
N4 Ru N3 175.8(4) . .
N4' Ru N3 149.3(6) . .
C1 Ru N3 94.4(4) . .
O2 Ru N3 96.1(4) . .
C2 Ru N3 87.5(3) . .
O1' Ru O2' 174.8(5) . .
O1 Ru O2' 50.5(5) . .
N4 Ru O2' 51.5(5) . .
N4' Ru O2' 78.1(6) . .
C1 Ru O2' 90.1(6) . .
O2 Ru O2' 131.1(5) . .
C2 Ru O2' 88.1(5) . .
N3 Ru O2' 132.6(5) . .
O1' Ru N3' 83.0(6) . .
O1 Ru N3' 41.7(5) . .
N4 Ru N3' 143.3(6) . .
N4' Ru N3' 169.8(6) . .
C1 Ru N3' 93.5(6) . .
O2 Ru N3' 137.0(5) . .
C2 Ru N3' 87.4(6) . .
N3 Ru N3' 40.8(5) . .
O2' Ru N3' 91.8(6) . .
O3' Co O3' 180.0(14) 3_565 .
O3' Co O4 75.5(9) 3_565 .
O3' Co O4 104.5(9) . .
O3' Co O4 104.5(9) 3_565 3_565
O3' Co O4 75.5(9) . 3_565
O4 Co O4 180.000(1) . 3_565
O3' Co N1 89.0(8) 3_565 3_565
O3' Co N1 91.0(8) . 3_565
O4 Co N1 92.1(4) . 3_565
O4 Co N1 87.9(4) 3_565 3_565
O3' Co N1 91.0(8) 3_565 .
O3' Co N1 89.0(8) . .
O4 Co N1 87.9(4) . .
O4 Co N1 92.1(4) 3_565 .
N1 Co N1 180.00(11) 3_565 .
O3' Co O3 18.4(8) 3_565 3_565
O3' Co O3 161.6(8) . 3_565
O4 Co O3 93.9(5) . 3_565
O4 Co O3 86.1(5) 3_565 3_565
N1 Co O3 89.1(4) 3_565 3_565
N1 Co O3 90.9(4) . 3_565
O3' Co O3 161.6(8) 3_565 .
O3' Co O3 18.4(7) . .
O4 Co O3 86.1(5) . .
O4 Co O3 93.9(5) 3_565 .
N1 Co O3 90.9(4) 3_565 .
N1 Co O3 89.1(4) . .
O3 Co O3 180.0(6) 3_565 .
O3' Co O4' 85.3(12) 3_565 3_565
O3' Co O4' 94.7(12) . 3_565
O4 Co O4' 159.7(8) . 3_565
O4 Co O4' 20.3(8) 3_565 3_565
N1 Co O4' 94.0(9) 3_565 3_565
N1 Co O4' 86.0(9) . 3_565
O3 Co O4' 66.9(9) 3_565 3_565
O3 Co O4' 113.1(9) . 3_565
O3' Co O4' 94.7(12) 3_565 .
O3' Co O4' 85.3(12) . .
O4 Co O4' 20.3(8) . .
O4 Co O4' 159.7(8) 3_565 .
N1 Co O4' 86.0(9) 3_565 .
N1 Co O4' 94.0(9) . .
O3 Co O4' 113.1(9) 3_565 .
O3 Co O4' 66.9(9) . .
O4' Co O4' 180.0(17) 3_565 .
C1 N1 Co 173.0(9) . .
N1 C1 Ru 173.7(8) . .
N2 C2 Ru 176.5(9) . .
C21 O3 Co 125.5(11) . .
C22 O4 Co 129.5(11) . .
C21' O3' Co 111(3) . .
C22' O4' Co 118(3) . .
C10 O1 Ru 113.5(8) . .
C3 N3 C11 119.7(10) . .
C3 N3 Ru 131.0(9) . .
C11 N3 Ru 109.2(7) . .
N3 C3 C4 123.0(12) . .
C3 C4 C5 119.4(13) . .
C6 C5 C4 117.6(13) . .
C7 C6 C11 117.6(11) . .
C7 C6 C5 126.4(10) . .
C11 C6 C5 116.0(10) . .
C8 C7 C6 123.6(16) . .
C7 C8 C9 120.9(16) . .
C10 C9 C8 122.6(14) . .
O1 C10 C9 125.7(13) . .
O1 C10 C11 118.9(12) . .
C9 C10 C11 115.4(11) . .
N3 C11 C6 124.4(10) . .
N3 C11 C10 115.6(10) . .
C6 C11 C10 120.0(10) . .
C10' O1' Ru 118.0(13) . .
C3' N3' C11' 122.3(15) . .
C3' N3' Ru 132.9(14) . .
C11' N3' Ru 104.5(10) . .
N3' C3' C4' 122.4(18) . .
C3' C4' C5' 117.9(19) . .
C6' C5' C4' 119.2(19) . .
C7' C6' C11' 115.9(15) . .
C7' C6' C5' 128.0(16) . .
C11' C6' C5' 116.1(15) . .
C8' C7' C6' 127(2) . .
C7' C8' C9' 119(2) . .
C10' C9' C8' 121.4(19) . .
O1' C10' C9' 126.8(19) . .
O1' C10' C11' 115.2(17) . .
C9' C10' C11' 117.4(17) . .
N3' C11' C6' 121.9(14) . .
N3' C11' C10' 118.9(15) . .
C6' C11' C10' 119.2(14) . .
C19 O2 Ru 113.9(9) . .
C12 N4 C20 119.5(12) . .
C12 N4 Ru 127.0(11) . .
C20 N4 Ru 113.5(8) . .
N4 C12 C13 126.4(16) . .
C12 C13 C14 115.3(16) . .
C13 C14 C15 120.1(14) . .
C16 C15 C20 115.4(11) . .
C16 C15 C14 128.1(12) . .
C20 C15 C14 116.4(11) . .
C17 C16 C15 125.2(16) . .
C16 C17 C18 120.2(17) . .
C19 C18 C17 122.3(15) . .
O2 C19 C18 128.1(14) . .
O2 C19 C20 116.3(12) . .
C18 C19 C20 115.6(13) . .
N4 C20 C15 122.0(11) . .
N4 C20 C19 116.6(11) . .
C15 C20 C19 121.4(11) . .
C19' O2' Ru 114.7(12) . .
C12' N4' C20' 123.5(15) . .
C12' N4' Ru 122.3(14) . .
C20' N4' Ru 114.2(11) . .
N4' C12' C13' 122.9(17) . .
C12' C13' C14' 117.5(18) . .
C15' C14' C13' 118.0(16) . .
C16' C15' C20' 112.9(15) . .
C16' C15' C14' 127.4(16) . .
C20' C15' C14' 119.7(14) . .
C17' C16' C15' 126(2) . .
C16' C17' C18' 122(2) . .
C19' C18' C17' 120.6(18) . .
O2' C19' C18' 130.7(17) . .
O2' C19' C20' 114.7(15) . .
C18' C19' C20' 114.3(15) . .
N4' C20' C15' 118.3(13) . .
N4' C20' C19' 118.0(14) . .
C15' C20' C19' 123.6(14) . .

loop_
_geom_bond_atom_site_label_1
_geom_bond_atom_site_label_2
_geom_bond_distance
_geom_bond_site_symmetry_2
Ru O1' 1.848(17) .
Ru O1 1.948(9) .
Ru N4 2.053(10) .
Ru N4' 2.054(19) .
Ru C1 2.065(9) .
Ru O2 2.070(9) .
Ru C2 2.073(9) .
Ru N3 2.108(10) .
Ru O2' 2.152(16) .
Ru N3' 2.165(16) .
Co O3' 2.02(3) 3_565
Co O3' 2.02(3) .
Co O4 2.061(11) .
Co O4 2.061(11) 3_565
Co N1 2.065(8) 3_565
Co N1 2.065(8) .
Co O3 2.168(13) 3_565
Co O3 2.168(13) .
Co O4' 2.24(3) 3_565
Co O4' 2.24(3) .
N1 C1 1.142(12) .
N2 C2 1.136(11) .
O3 C21 1.450(15) .
O4 C22 1.428(15) .
O3' C21' 1.470(19) .
O4' C22' 1.458(19) .
O1 C10 1.331(15) .
N3 C3 1.291(16) .
N3 C11 1.354(13) .
C3 C4 1.412(18) .
C4 C5 1.442(18) .
C5 C6 1.44(2) .
C6 C7 1.365(18) .
C6 C11 1.429(13) .
C7 C8 1.258(18) .
C8 C9 1.411(18) .
C9 C10 1.348(18) .
C10 C11 1.446(16) .
O1' C10' 1.329(19) .
N3' C3' 1.292(19) .
N3' C11' 1.358(16) .
C3' C4' 1.40(2) .
C4' C5' 1.45(2) .
C5' C6' 1.44(2) .
C6' C7' 1.36(2) .
C6' C11' 1.428(16) .
C7' C8' 1.25(2) .
C8' C9' 1.41(2) .
C9' C10' 1.35(2) .
C10' C11' 1.445(19) .
O2 C19 1.334(16) .
N4 C12 1.285(16) .
N4 C20 1.355(14) .
C12 C13 1.404(19) .
C13 C14 1.426(19) .
C14 C15 1.433(19) .
C15 C16 1.374(18) .
C15 C20 1.430(15) .
C16 C17 1.259(19) .
C17 C18 1.422(18) .
C18 C19 1.340(18) .
C19 C20 1.445(17) .
O2' C19' 1.322(18) .
N4' C12' 1.294(18) .
N4' C20' 1.372(16) .
C12' C13' 1.42(2) .
C13' C14' 1.44(2) .
C14' C15' 1.44(2) .
C15' C16' 1.36(2) .
C15' C20' 1.428(17) .
C16' C17' 1.24(2) .
C17' C18' 1.42(2) .
C18' C19' 1.34(2) .
C19' C20' 1.454(19) .
O5 C23 1.371(17) .
O6 C24 1.449(17) .
O7 C25 1.49(2) .
O8 C26 1.40(3) .
